data_7717843
loop_
_publ_author_name
'Gusev, Alexey'
'Kiskin, Mikhail'
'Braga, Elena'
'Zamnius, Ekaterina'
'Lisichnikov, Alexandr'
'Linert, Wolfgang'

_publ_section_title
;
 New highly efficient phosphorescent manganese halides as green and blue
 emitters
;
_journal_name_full 'Dalton Transactions'
_journal_paper_doi 10.1039/D4DT03343D
_journal_year 2025
_chemical_formula_moiety 'C26 H20 Cl2 Mn N8, H2 O'
_chemical_formula_sum 'C26 H22 Cl2 Mn N8 O'
_chemical_formula_weight 588.35
_space_group_crystal_system monoclinic
_space_group_IT_number 14
_space_group_name_Hall '-P 2ybc'
_space_group_name_H-M_alt 'P 1 21/c 1'
_atom_sites_solution_hydrogens mixed
_audit_creation_date 2024-11-21
_audit_creation_method
;
Olex2 1.5
(compiled 2024.02.16 svn.r378c4104 for OlexSys, GUI svn.r6928)
;
_audit_update_record
;
2024-11-24 deposited with the CCDC.	2025-01-06 downloaded from the CCDC.
;
_cell_angle_alpha 90
_cell_angle_beta 92.136(5)
_cell_angle_gamma 90
_cell_formula_units_Z 4
_cell_length_a 8.7337(11)
_cell_length_b 16.123(2)
_cell_length_c 18.235(3)
_cell_measurement_reflns_used 1341
_cell_measurement_temperature 120(2)
_cell_measurement_theta_max 30.29
_cell_measurement_theta_min 2.33
_cell_volume 2565.9(6)
_computing_cell_refinement 'SAINT V8.38A (?, 2016)'
_computing_data_reduction 'SAINT V8.38A (?, 2016)'
_computing_molecular_graphics 'Olex2 1.5 (Dolomanov et al., 2009)'
_computing_publication_material 'Olex2 1.5 (Dolomanov et al., 2009)'
_computing_structure_refinement 'SHELXL 2018/3 (Sheldrick, 2015)'
_diffrn_ambient_temperature 120.15
_diffrn_measured_fraction_theta_full 0.999
_diffrn_measured_fraction_theta_max 0.999
_diffrn_measurement_device_type 'Bruker APEX-II CCD'
_diffrn_measurement_method '\f and \w scans'
_diffrn_radiation_type MoK\a
_diffrn_radiation_wavelength 0.71073
_diffrn_reflns_av_R_equivalents 0.1816
_diffrn_reflns_av_unetI/netI 0.1356
_diffrn_reflns_Laue_measured_fraction_full 0.999
_diffrn_reflns_Laue_measured_fraction_max 0.999
_diffrn_reflns_limit_h_max 10
_diffrn_reflns_limit_h_min -10
_diffrn_reflns_limit_k_max 18
_diffrn_reflns_limit_k_min -18
_diffrn_reflns_limit_l_max 20
_diffrn_reflns_limit_l_min -21
_diffrn_reflns_number 25941
_diffrn_reflns_point_group_measured_fraction_full 0.999
_diffrn_reflns_point_group_measured_fraction_max 0.999
_diffrn_reflns_theta_full 24.712
_diffrn_reflns_theta_max 24.712
_diffrn_reflns_theta_min 2.235
_diffrn_standards_number 0
_exptl_absorpt_coefficient_mu 0.760
_exptl_absorpt_correction_T_max 0.7461
_exptl_absorpt_correction_T_min 0.5866
_exptl_absorpt_correction_type multi-scan
_exptl_absorpt_process_details
;
Krause, L., Herbst-Irmer, R., Sheldrick G.M. & Stalke D.,
 J. Appl. Cryst. 48 (2015) 3-10.
;
_exptl_crystal_colour colourless
_exptl_crystal_colour_primary colourless
_exptl_crystal_density_diffrn 1.523
_exptl_crystal_description parallelepiped
_exptl_crystal_F_000 1204
_exptl_crystal_preparation Luminescent,TGA
_exptl_crystal_size_max 0.1
_exptl_crystal_size_mid 0.03
_exptl_crystal_size_min 0.03
_refine_diff_density_max 0.553
_refine_diff_density_min -0.871
_refine_diff_density_rms 0.128
_refine_ls_extinction_method none
_refine_ls_goodness_of_fit_ref 1.068
_refine_ls_hydrogen_treatment constr
_refine_ls_matrix_type full
_refine_ls_number_parameters 346
_refine_ls_number_reflns 4377
_refine_ls_number_restraints 25
_refine_ls_restrained_S_all 1.066
_refine_ls_R_factor_all 0.1415
_refine_ls_R_factor_gt 0.0942
_refine_ls_shift/su_max 0.000
_refine_ls_shift/su_mean 0.000
_refine_ls_structure_factor_coef Fsqd
_refine_ls_weighting_details 'w=1/[\s^2^(Fo^2^)+(0.0925P)^2^] where P=(Fo^2^+2Fc^2^)/3'
_refine_ls_weighting_scheme calc
_refine_ls_wR_factor_gt 0.1875
_refine_ls_wR_factor_ref 0.2109
_reflns_Friedel_coverage 0.000
_reflns_number_gt 2925
_reflns_number_total 4377
_reflns_threshold_expression 'I > 2\s(I)'
_cod_data_source_file d4dt03343d2.cif
_cod_data_source_block 1_a_CCDC1
_cod_depositor_comments
;
The following automatic conversions were performed:

data item '_exptl_absorpt_correction_type' value 'multi scan' was
changed to 'multi-scan' in accordance with the
/home/data/users/saulius/crontab/automatic-downloads/rss-feeds/RSC/lib/dictionaries/cif_core.dic
dictionary named 'cif_core.dic' version 2.4.2 last updated on
2011-04-26.

Automatic conversion script
Id: cif_fix_values 8170 2020-07-09 18:12:32Z antanas 
;
_cod_database_code 7717843
_shelx_shelxl_version_number 2018/3
_shelx_space_group_comment
;
The symmetry employed for this shelxl refinement is uniquely defined
by the following loop, which should always be used as a source of
symmetry information in preference to the above space-group names.
They are only intended as comments.
;
_shelx_estimated_absorpt_t_max 0.978
_shelx_estimated_absorpt_t_min 0.928
_olex2_refinement_description
;
1. Fixed Uiso
 At 1.2 times of:
  All C(H) groups, All N(H) groups
 At 1.5 times of:
  All O(H,H) groups
2. Restrained distances
 H1WA-H4
 2.1 with sigma of 0.01
3. Uiso/Uaniso restraints and constraints
Uanis(C6) \\sim Ueq, Uanis(C18) \\sim Ueq: with sigma of 0.01 and sigma for
terminal atoms of 0.02
Uanis(C21) \\sim Ueq: with sigma of 0.002 and sigma for terminal atoms of 0.004
Uanis(C20) \\sim Ueq: with sigma of 0.01 and sigma for terminal atoms of 0.02
4.a Free rotating group:
 O1W(H1WA,H1WB)
4.b Aromatic/amide H refined with riding coordinates:
 N4(H4), N8(H8), C14(H14), C12(H12), C1(H1), C15(H15), C9(H9), C17(H17),
 C26(H26), C22(H22), C4(H4A), C13(H13), C23(H23), C24(H24), C16(H16), C25(H25),
 C11(H11), C3(H3), C2(H2), C10(H10)
;
_olex2_submission_special_instructions 'No special instructions were received'

loop_
_space_group_symop_operation_xyz
'x, y, z'
'-x, y+1/2, -z+1/2'
'-x, -y, -z'
'x, -y-1/2, z-1/2'

loop_
_atom_site_label
_atom_site_type_symbol
_atom_site_fract_x
_atom_site_fract_y
_atom_site_fract_z
_atom_site_U_iso_or_equiv
_atom_site_adp_type
_atom_site_occupancy
_atom_site_site_symmetry_order
_atom_site_calc_flag
_atom_site_refinement_flags_posn
_atom_site_refinement_flags_adp
_atom_site_refinement_flags_occupancy
_atom_site_disorder_assembly
_atom_site_disorder_group
Mn1 Mn 0.41372(12) 0.27238(6) 0.25001(6) 0.0126(3) Uani 1 1 d . . . . .
Cl1 Cl 0.1897(2) 0.18053(10) 0.27578(10) 0.0161(4) Uani 1 1 d . . . . .
Cl2 Cl 0.5939(2) 0.16402(11) 0.21829(10) 0.0205(5) Uani 1 1 d . . . . .
O1W O 0.0798(6) 0.6563(3) 0.3462(3) 0.0230(12) Uani 1 1 d G . . . .
H1WA H 0.162842 0.671679 0.325063 0.034 Uiso 1 1 d DG U . . .
H1WB H 0.015259 0.645167 0.309997 0.034 Uiso 1 1 d G U . . .
N2 N 0.2927(7) 0.3784(4) 0.3051(3) 0.0152(14) Uani 1 1 d . . . . .
N5 N 0.3376(6) 0.2980(3) 0.1300(3) 0.0143(13) Uani 1 1 d . . . . .
N4 N 0.2091(7) 0.4963(4) 0.3440(3) 0.0150(13) Uani 1 1 d . . . . .
H4 H 0.158338 0.543400 0.344469 0.018 Uiso 1 1 calc DR U . . .
N8 N 0.6289(7) 0.5112(3) 0.1921(3) 0.0154(14) Uani 1 1 d . . . . .
H8 H 0.676088 0.558734 0.200127 0.018 Uiso 1 1 calc R U . . .
N7 N 0.5354(7) 0.4942(3) 0.1318(3) 0.0159(14) Uani 1 1 d . . . . .
N6 N 0.5535(6) 0.3840(4) 0.2090(3) 0.0150(14) Uani 1 1 d . . . . .
N1 N 0.4999(7) 0.2738(3) 0.3715(3) 0.0163(14) Uani 1 1 d . . . . .
N3 N 0.3034(7) 0.4684(4) 0.4001(3) 0.0198(15) Uani 1 1 d . . . . .
C19 C 0.4950(8) 0.4164(4) 0.1451(4) 0.0114(15) Uani 1 1 d . . . . .
C20 C 0.6385(8) 0.4454(4) 0.2373(4) 0.0113(15) Uani 1 1 d . U . . .
C18 C 0.3895(8) 0.3670(4) 0.0978(4) 0.0143(16) Uani 1 1 d . U . . .
C7 C 0.2043(8) 0.4425(4) 0.2886(4) 0.0131(15) Uani 1 1 d . . . . .
C6 C 0.3523(8) 0.3980(4) 0.3738(4) 0.0143(16) Uani 1 1 d . U . . .
C21 C 0.7256(8) 0.4433(4) 0.3075(4) 0.0134(15) Uani 1 1 d . U . . .
C14 C 0.2451(8) 0.2483(4) 0.0889(4) 0.0163(16) Uani 1 1 d . . . . .
H14 H 0.205740 0.199855 0.111146 0.020 Uiso 1 1 calc R U . . .
C5 C 0.4630(8) 0.3408(4) 0.4114(4) 0.0138(16) Uani 1 1 d . . . . .
C12 C 0.0208(9) 0.5361(5) 0.1175(4) 0.0245(19) Uani 1 1 d . . . . .
H12 H 0.017275 0.587678 0.092363 0.029 Uiso 1 1 calc R U . . .
C8 C 0.1151(8) 0.4523(4) 0.2190(4) 0.0152(16) Uani 1 1 d . . . . .
C1 C 0.5921(8) 0.2166(4) 0.4031(4) 0.0178(17) Uani 1 1 d . . . . .
H1 H 0.620084 0.169260 0.375532 0.021 Uiso 1 1 calc R U . . .
C15 C 0.2042(8) 0.2635(5) 0.0165(4) 0.0179(17) Uani 1 1 d . . . . .
H15 H 0.140990 0.225709 -0.010744 0.022 Uiso 1 1 calc R U . . .
C9 C 0.0364(8) 0.3854(5) 0.1888(4) 0.0202(17) Uani 1 1 d . . . . .
H9 H 0.040407 0.333702 0.213701 0.024 Uiso 1 1 calc R U . . .
C17 C 0.3514(8) 0.3882(4) 0.0259(4) 0.0166(16) Uani 1 1 d . . . . .
H17 H 0.388590 0.438043 0.005136 0.020 Uiso 1 1 calc R U . . .
C26 C 0.7270(8) 0.5104(5) 0.3548(4) 0.0191(17) Uani 1 1 d . . . . .
H26 H 0.675313 0.560201 0.341063 0.023 Uiso 1 1 calc R U . . .
C22 C 0.8050(8) 0.3696(5) 0.3275(4) 0.0215(18) Uani 1 1 d . . . . .
H22 H 0.803248 0.323255 0.295228 0.026 Uiso 1 1 calc R U . . .
C4 C 0.5167(8) 0.3545(5) 0.4829(4) 0.0192(17) Uani 1 1 d . . . . .
H4A H 0.490070 0.403152 0.508840 0.023 Uiso 1 1 calc R U . . .
C13 C 0.1041(9) 0.5283(5) 0.1838(4) 0.0207(18) Uani 1 1 d . . . . .
H13 H 0.153676 0.575440 0.205075 0.025 Uiso 1 1 calc R U . . .
C23 C 0.8838(8) 0.3656(5) 0.3931(4) 0.0214(18) Uani 1 1 d . . . . .
H23 H 0.939153 0.316734 0.406165 0.026 Uiso 1 1 calc R U . . .
C24 C 0.8840(9) 0.4328(5) 0.4416(4) 0.0254(19) Uani 1 1 d . . . . .
H24 H 0.938679 0.429152 0.487494 0.030 Uiso 1 1 calc R U . . .
C16 C 0.2571(8) 0.3347(5) -0.0155(4) 0.0199(18) Uani 1 1 d . . . . .
H16 H 0.229704 0.347234 -0.065157 0.024 Uiso 1 1 calc R U . . .
C25 C 0.8047(9) 0.5047(5) 0.4228(4) 0.0242(19) Uani 1 1 d . . . . .
H25 H 0.803292 0.549878 0.456192 0.029 Uiso 1 1 calc R U . . .
C11 C -0.0572(9) 0.4675(5) 0.0885(4) 0.0238(19) Uani 1 1 d . . . . .
H11 H -0.117136 0.473061 0.044229 0.029 Uiso 1 1 calc R U . . .
C3 C 0.6115(9) 0.2937(5) 0.5153(4) 0.0247(19) Uani 1 1 d . . . . .
H3 H 0.650366 0.299838 0.564374 0.030 Uiso 1 1 calc R U . . .
C2 C 0.6476(9) 0.2246(5) 0.4746(4) 0.0251(19) Uani 1 1 d . . . . .
H2 H 0.710788 0.182469 0.495960 0.030 Uiso 1 1 calc R U . . .
C10 C -0.0483(9) 0.3917(5) 0.1233(4) 0.0207(18) Uani 1 1 d . . . . .
H10 H -0.099352 0.344605 0.102733 0.025 Uiso 1 1 calc R U . . .

loop_
_atom_site_aniso_label
_atom_site_aniso_U_11
_atom_site_aniso_U_22
_atom_site_aniso_U_33
_atom_site_aniso_U_23
_atom_site_aniso_U_13
_atom_site_aniso_U_12
Mn1 0.0186(6) 0.0114(6) 0.0076(6) 0.0015(5) -0.0009(4) 0.0001(4)
Cl1 0.0182(9) 0.0141(9) 0.0160(9) 0.0026(7) -0.0001(8) -0.0008(7)
Cl2 0.0225(10) 0.0208(10) 0.0184(10) 0.0015(8) 0.0025(8) 0.0057(8)
O1W 0.020(3) 0.032(3) 0.017(3) -0.008(3) -0.001(2) 0.004(2)
N2 0.024(3) 0.019(3) 0.002(3) 0.001(2) -0.001(3) -0.004(3)
N5 0.018(3) 0.007(3) 0.018(3) 0.004(3) 0.004(3) -0.002(2)
N4 0.023(3) 0.014(3) 0.008(3) 0.000(3) 0.002(3) 0.006(3)
N8 0.029(4) 0.012(3) 0.005(3) 0.001(2) 0.000(3) -0.005(3)
N7 0.024(3) 0.010(3) 0.013(3) 0.001(3) 0.001(3) -0.002(3)
N6 0.015(3) 0.017(3) 0.012(3) 0.001(3) -0.004(3) 0.001(3)
N1 0.026(3) 0.011(3) 0.012(3) 0.007(3) 0.001(3) 0.000(3)
N3 0.028(4) 0.020(4) 0.011(3) 0.002(3) 0.004(3) -0.006(3)
C19 0.014(4) 0.018(4) 0.002(3) 0.000(3) 0.002(3) 0.001(3)
C20 0.016(3) 0.012(3) 0.007(3) -0.003(3) 0.006(3) 0.003(3)
C18 0.016(4) 0.017(4) 0.011(3) -0.002(3) 0.010(3) 0.001(3)
C7 0.018(4) 0.013(4) 0.009(4) 0.005(3) 0.003(3) 0.001(3)
C6 0.018(4) 0.020(4) 0.005(3) 0.004(3) 0.005(3) -0.002(3)
C21 0.014(2) 0.014(2) 0.012(2) 0.0015(17) -0.0004(17) -0.0004(17)
C14 0.024(4) 0.011(4) 0.014(4) -0.001(3) 0.002(3) 0.002(3)
C5 0.021(4) 0.014(4) 0.007(3) 0.005(3) 0.003(3) -0.008(3)
C12 0.030(5) 0.022(4) 0.021(4) 0.003(4) -0.004(4) 0.016(4)
C8 0.016(4) 0.021(4) 0.009(4) -0.001(3) 0.001(3) -0.002(3)
C1 0.024(4) 0.014(4) 0.015(4) 0.004(3) -0.003(3) 0.000(3)
C15 0.021(4) 0.022(4) 0.011(4) -0.003(3) -0.006(3) -0.001(3)
C9 0.021(4) 0.024(4) 0.015(4) 0.003(3) 0.002(3) 0.001(3)
C17 0.024(4) 0.015(4) 0.011(4) 0.001(3) 0.004(3) 0.000(3)
C26 0.023(4) 0.020(4) 0.014(4) 0.002(3) -0.003(3) -0.002(3)
C22 0.021(4) 0.017(4) 0.026(4) 0.007(3) 0.000(4) -0.010(3)
C4 0.020(4) 0.029(4) 0.009(4) -0.003(3) 0.005(3) -0.001(3)
C13 0.025(4) 0.023(4) 0.014(4) 0.000(3) -0.003(3) 0.003(3)
C23 0.018(4) 0.024(4) 0.022(4) 0.006(4) -0.006(4) -0.001(3)
C24 0.023(4) 0.037(5) 0.016(4) 0.002(4) -0.008(4) -0.012(4)
C16 0.018(4) 0.032(5) 0.010(4) -0.002(3) -0.002(3) 0.010(3)
C25 0.031(5) 0.028(5) 0.013(4) -0.002(3) -0.003(4) -0.009(4)
C11 0.023(4) 0.038(5) 0.010(4) -0.008(4) -0.007(3) 0.008(4)
C3 0.026(4) 0.038(5) 0.010(4) 0.009(4) 0.002(3) -0.016(4)
C2 0.021(4) 0.029(5) 0.025(5) 0.014(4) -0.004(4) -0.006(4)
C10 0.024(4) 0.024(4) 0.014(4) -0.007(3) 0.008(3) -0.003(3)

loop_
_atom_type_symbol
_atom_type_description
_atom_type_scat_dispersion_real
_atom_type_scat_dispersion_imag
_atom_type_scat_source
C C 0.0033 0.0016 'International Tables Vol C Tables 4.2.6.8 and 6.1.1.4'
H H 0.0000 0.0000 'International Tables Vol C Tables 4.2.6.8 and 6.1.1.4'
Cl Cl 0.1484 0.1585 'International Tables Vol C Tables 4.2.6.8 and 6.1.1.4'
Mn Mn 0.3368 0.7283 'International Tables Vol C Tables 4.2.6.8 and 6.1.1.4'
N N 0.0061 0.0033 'International Tables Vol C Tables 4.2.6.8 and 6.1.1.4'
O O 0.0106 0.0060 'International Tables Vol C Tables 4.2.6.8 and 6.1.1.4'

loop_
_geom_angle_atom_site_label_1
_geom_angle_atom_site_label_2
_geom_angle_atom_site_label_3
_geom_angle
_geom_angle_site_symmetry_1
_geom_angle_site_symmetry_3
_geom_angle_publ_flag
Cl2 Mn1 Cl1 97.84(7) . . ?
N2 Mn1 Cl1 88.98(16) . . ?
N2 Mn1 Cl2 164.43(15) . . ?
N2 Mn1 N5 99.4(2) . . ?
N2 Mn1 N6 79.4(2) . . ?
N2 Mn1 N1 73.0(2) . . ?
N5 Mn1 Cl1 94.85(15) . . ?
N5 Mn1 Cl2 93.98(15) . . ?
N5 Mn1 N6 71.95(19) . . ?
N5 Mn1 N1 168.9(2) . . ?
N6 Mn1 Cl1 160.50(15) . . ?
N6 Mn1 Cl2 97.35(16) . . ?
N1 Mn1 Cl1 93.12(16) . . ?
N1 Mn1 Cl2 92.54(16) . . ?
N1 Mn1 N6 98.3(2) . . ?
H1WA O1W H1WB 104.5 . . ?
C7 N2 Mn1 140.3(5) . . ?
C7 N2 C6 103.1(6) . . ?
C6 N2 Mn1 114.2(4) . . ?
C18 N5 Mn1 118.3(4) . . ?
C18 N5 C14 117.1(6) . . ?
C14 N5 Mn1 124.6(5) . . ?
N3 N4 H4 124.6 . . ?
C7 N4 H4 124.6 . . ?
C7 N4 N3 110.8(6) . . ?
N7 N8 H8 124.6 . . ?
C20 N8 H8 124.6 . . ?
C20 N8 N7 110.8(5) . . ?
C19 N7 N8 101.4(5) . . ?
C19 N6 Mn1 113.0(4) . . ?
C20 N6 Mn1 138.4(5) . . ?
C20 N6 C19 103.5(6) . . ?
C5 N1 Mn1 116.6(4) . . ?
C1 N1 Mn1 125.0(5) . . ?
C1 N1 C5 118.2(6) . . ?
C6 N3 N4 102.0(6) . . ?
N7 C19 N6 115.2(6) . . ?
N7 C19 C18 124.7(6) . . ?
N6 C19 C18 120.1(6) . . ?
N8 C20 C21 124.8(6) . . ?
N6 C20 N8 109.2(6) . . ?
N6 C20 C21 125.9(6) . . ?
N5 C18 C19 113.9(6) . . ?
N5 C18 C17 123.1(6) . . ?
C17 C18 C19 123.0(6) . . ?
N2 C7 N4 109.6(6) . . ?
N2 C7 C8 124.6(6) . . ?
N4 C7 C8 125.8(6) . . ?
N2 C6 C5 119.7(6) . . ?
N3 C6 N2 114.5(6) . . ?
N3 C6 C5 125.8(6) . . ?
C26 C21 C20 121.3(6) . . ?
C26 C21 C22 120.2(6) . . ?
C22 C21 C20 118.4(6) . . ?
N5 C14 H14 118.1 . . ?
N5 C14 C15 123.8(7) . . ?
C15 C14 H14 118.1 . . ?
N1 C5 C6 114.5(6) . . ?
N1 C5 C4 123.7(7) . . ?
C4 C5 C6 121.8(7) . . ?
C13 C12 H12 120.3 . . ?
C11 C12 H12 120.3 . . ?
C11 C12 C13 119.4(7) . . ?
C9 C8 C7 119.9(6) . . ?
C9 C8 C13 118.8(7) . . ?
C13 C8 C7 121.3(6) . . ?
N1 C1 H1 119.2 . . ?
N1 C1 C2 121.6(7) . . ?
C2 C1 H1 119.2 . . ?
C14 C15 H15 120.8 . . ?
C16 C15 C14 118.5(7) . . ?
C16 C15 H15 120.8 . . ?
C8 C9 H9 119.0 . . ?
C8 C9 C10 121.9(7) . . ?
C10 C9 H9 119.0 . . ?
C18 C17 H17 120.8 . . ?
C18 C17 C16 118.4(7) . . ?
C16 C17 H17 120.8 . . ?
C21 C26 H26 120.2 . . ?
C21 C26 C25 119.7(7) . . ?
C25 C26 H26 120.2 . . ?
C21 C22 H22 120.3 . . ?
C23 C22 C21 119.5(7) . . ?
C23 C22 H22 120.3 . . ?
C5 C4 H4A 121.3 . . ?
C5 C4 C3 117.4(7) . . ?
C3 C4 H4A 121.3 . . ?
C12 C13 H13 119.8 . . ?
C8 C13 C12 120.4(7) . . ?
C8 C13 H13 119.8 . . ?
C22 C23 H23 119.7 . . ?
C22 C23 C24 120.6(7) . . ?
C24 C23 H23 119.7 . . ?
C23 C24 H24 119.9 . . ?
C25 C24 C23 120.2(7) . . ?
C25 C24 H24 119.9 . . ?
C15 C16 C17 119.2(7) . . ?
C15 C16 H16 120.4 . . ?
C17 C16 H16 120.4 . . ?
C26 C25 H25 120.1 . . ?
C24 C25 C26 119.8(7) . . ?
C24 C25 H25 120.1 . . ?
C12 C11 H11 119.6 . . ?
C10 C11 C12 120.7(7) . . ?
C10 C11 H11 119.6 . . ?
C4 C3 H3 120.6 . . ?
C2 C3 C4 118.7(7) . . ?
C2 C3 H3 120.6 . . ?
C1 C2 C3 120.3(7) . . ?
C1 C2 H2 119.8 . . ?
C3 C2 H2 119.8 . . ?
C9 C10 H10 120.6 . . ?
C11 C10 C9 118.7(7) . . ?
C11 C10 H10 120.6 . . ?

loop_
_geom_bond_atom_site_label_1
_geom_bond_atom_site_label_2
_geom_bond_distance
_geom_bond_site_symmetry_2
_geom_bond_publ_flag
Mn1 Cl1 2.512(2) . ?
Mn1 Cl2 2.436(2) . ?
Mn1 N2 2.264(6) . ?
Mn1 N5 2.301(6) . ?
Mn1 N6 2.315(6) . ?
Mn1 N1 2.314(6) . ?
O1W H1WA 0.8701 . ?
O1W H1WB 0.8701 . ?
N2 C7 1.318(9) . ?
N2 C6 1.376(8) . ?
N5 C18 1.344(9) . ?
N5 C14 1.346(9) . ?
N4 H4 0.8800 . ?
N4 N3 1.364(8) . ?
N4 C7 1.331(9) . ?
N8 H8 0.8800 . ?
N8 N7 1.372(8) . ?
N8 C20 1.344(9) . ?
N7 C19 1.327(9) . ?
N6 C19 1.359(8) . ?
N6 C20 1.329(9) . ?
N1 C5 1.348(9) . ?
N1 C1 1.340(9) . ?
N3 C6 1.310(9) . ?
C19 C18 1.473(9) . ?
C20 C21 1.466(9) . ?
C18 C17 1.384(10) . ?
C7 C8 1.473(9) . ?
C6 C5 1.485(10) . ?
C21 C26 1.384(10) . ?
C21 C22 1.418(10) . ?
C14 H14 0.9500 . ?
C14 C15 1.377(10) . ?
C5 C4 1.387(10) . ?
C12 H12 0.9500 . ?
C12 C13 1.393(10) . ?
C12 C11 1.393(11) . ?
C8 C9 1.382(10) . ?
C8 C13 1.384(10) . ?
C1 H1 0.9500 . ?
C1 C2 1.381(10) . ?
C15 H15 0.9500 . ?
C15 C16 1.375(11) . ?
C9 H9 0.9500 . ?
C9 C10 1.385(10) . ?
C17 H17 0.9500 . ?
C17 C16 1.395(10) . ?
C26 H26 0.9500 . ?
C26 C25 1.394(10) . ?
C22 H22 0.9500 . ?
C22 C23 1.360(10) . ?
C4 H4A 0.9500 . ?
C4 C3 1.400(11) . ?
C13 H13 0.9500 . ?
C23 H23 0.9500 . ?
C23 C24 1.398(11) . ?
C24 H24 0.9500 . ?
C24 C25 1.387(11) . ?
C16 H16 0.9500 . ?
C25 H25 0.9500 . ?
C11 H11 0.9500 . ?
C11 C10 1.378(11) . ?
C3 H3 0.9500 . ?
C3 C2 1.381(12) . ?
C2 H2 0.9500 . ?
C10 H10 0.9500 . ?

loop_
_geom_torsion_atom_site_label_1
_geom_torsion_atom_site_label_2
_geom_torsion_atom_site_label_3
_geom_torsion_atom_site_label_4
_geom_torsion
_geom_torsion_site_symmetry_1
_geom_torsion_site_symmetry_2
_geom_torsion_site_symmetry_3
_geom_torsion_site_symmetry_4
_geom_torsion_publ_flag
Mn1 N2 C7 N4 -160.9(5) . . . . ?
Mn1 N2 C7 C8 18.8(12) . . . . ?
Mn1 N2 C6 N3 167.5(5) . . . . ?
Mn1 N2 C6 C5 -12.3(8) . . . . ?
Mn1 N5 C18 C19 1.9(8) . . . . ?
Mn1 N5 C18 C17 179.7(5) . . . . ?
Mn1 N5 C14 C15 -178.1(5) . . . . ?
Mn1 N6 C19 N7 158.4(5) . . . . ?
Mn1 N6 C19 C18 -19.0(8) . . . . ?
Mn1 N6 C20 N8 -150.2(5) . . . . ?
Mn1 N6 C20 C21 28.0(11) . . . . ?
Mn1 N1 C5 C6 8.8(8) . . . . ?
Mn1 N1 C5 C4 -174.3(5) . . . . ?
Mn1 N1 C1 C2 175.4(5) . . . . ?
N2 C7 C8 C9 42.7(11) . . . . ?
N2 C7 C8 C13 -139.5(8) . . . . ?
N2 C6 C5 N1 2.3(9) . . . . ?
N2 C6 C5 C4 -174.7(6) . . . . ?
N5 C18 C17 C16 -1.2(11) . . . . ?
N5 C14 C15 C16 -1.9(11) . . . . ?
N4 N3 C6 N2 -1.3(8) . . . . ?
N4 N3 C6 C5 178.5(6) . . . . ?
N4 C7 C8 C9 -137.7(8) . . . . ?
N4 C7 C8 C13 40.2(11) . . . . ?
N8 N7 C19 N6 1.0(8) . . . . ?
N8 N7 C19 C18 178.3(6) . . . . ?
N8 C20 C21 C26 40.5(11) . . . . ?
N8 C20 C21 C22 -141.7(7) . . . . ?
N7 N8 C20 N6 -0.1(8) . . . . ?
N7 N8 C20 C21 -178.3(6) . . . . ?
N7 C19 C18 N5 -165.2(7) . . . . ?
N7 C19 C18 C17 16.9(11) . . . . ?
N6 C19 C18 N5 11.9(9) . . . . ?
N6 C19 C18 C17 -165.9(7) . . . . ?
N6 C20 C21 C26 -137.5(8) . . . . ?
N6 C20 C21 C22 40.3(10) . . . . ?
N1 C5 C4 C3 -1.5(11) . . . . ?
N1 C1 C2 C3 -1.5(11) . . . . ?
N3 N4 C7 N2 0.0(8) . . . . ?
N3 N4 C7 C8 -179.7(6) . . . . ?
N3 C6 C5 N1 -177.4(7) . . . . ?
N3 C6 C5 C4 5.5(11) . . . . ?
C19 N6 C20 N8 0.6(8) . . . . ?
C19 N6 C20 C21 178.9(7) . . . . ?
C19 C18 C17 C16 176.5(6) . . . . ?
C20 N8 N7 C19 -0.5(7) . . . . ?
C20 N6 C19 N7 -1.0(8) . . . . ?
C20 N6 C19 C18 -178.5(6) . . . . ?
C20 C21 C26 C25 176.7(7) . . . . ?
C20 C21 C22 C23 -178.5(7) . . . . ?
C18 N5 C14 C15 1.3(10) . . . . ?
C18 C17 C16 C15 0.6(11) . . . . ?
C7 N2 C6 N3 1.3(8) . . . . ?
C7 N2 C6 C5 -178.5(6) . . . . ?
C7 N4 N3 C6 0.7(8) . . . . ?
C7 C8 C9 C10 -179.7(7) . . . . ?
C7 C8 C13 C12 179.2(7) . . . . ?
C6 N2 C7 N4 -0.8(8) . . . . ?
C6 N2 C7 C8 178.9(7) . . . . ?
C6 C5 C4 C3 175.2(6) . . . . ?
C21 C26 C25 C24 2.0(12) . . . . ?
C21 C22 C23 C24 1.5(11) . . . . ?
C14 N5 C18 C19 -177.6(6) . . . . ?
C14 N5 C18 C17 0.3(10) . . . . ?
C14 C15 C16 C17 0.8(11) . . . . ?
C5 N1 C1 C2 0.7(10) . . . . ?
C5 C4 C3 C2 0.7(10) . . . . ?
C12 C11 C10 C9 1.7(12) . . . . ?
C8 C9 C10 C11 -1.8(11) . . . . ?
C1 N1 C5 C6 -176.1(6) . . . . ?
C1 N1 C5 C4 0.8(10) . . . . ?
C9 C8 C13 C12 -2.9(12) . . . . ?
C26 C21 C22 C23 -0.7(11) . . . . ?
C22 C21 C26 C25 -1.1(11) . . . . ?
C22 C23 C24 C25 -0.6(12) . . . . ?
C4 C3 C2 C1 0.7(11) . . . . ?
C13 C12 C11 C10 -2.3(12) . . . . ?
C13 C8 C9 C10 2.4(11) . . . . ?
C23 C24 C25 C26 -1.2(12) . . . . ?
C11 C12 C13 C8 2.9(12) . . . . ?
